data_7202801
loop_
_publ_author_name
'Dobrzycki, Lukasz'
'Wo\'zniak, Krzysztof'

_publ_section_title
;
 Structural consequences of benzidine dihydrochloride substitution in
 the solid state
;
_journal_issue 11
_journal_name_full CrystEngComm
_journal_page_first 1029
_journal_paper_doi 10.1039/b702072d
_journal_volume 9
_journal_year 2007
_chemical_formula_sum 'C13 H9 Cl F8 N2 O'
_chemical_formula_weight 396.67
_chemical_name_systematic
;
?
;
_space_group_IT_number 14
_symmetry_cell_setting monoclinic
_symmetry_space_group_name_Hall '-P 2ybc'
_symmetry_space_group_name_H-M 'P 1 21/c 1'
_atom_sites_solution_hydrogens geom
_atom_sites_solution_primary direct
_atom_sites_solution_secondary difmap
_audit_creation_method SHELXL-97
_cell_angle_alpha 90.00
_cell_angle_beta 101.215(4)
_cell_angle_gamma 90.00
_cell_formula_units_Z 4
_cell_length_a 12.8813(6)
_cell_length_b 7.2351(2)
_cell_length_c 15.5983(8)
_cell_measurement_temperature 104(2)
_cell_volume 1425.96(11)
_computing_cell_refinement
;
CrysAlis RED, Oxford Diffraction Ltd.,
Version 1.171.28cycle4 beta (release 11-11-2005 CrysAlis171 .NET)
(compiled Nov 11 2005,15:50:43)
;
_computing_data_collection
;
CrysAlis CCD, Oxford Diffraction Ltd.,
Version 1.171.28cycle4 beta (release 11-11-2005 CrysAlis171 .NET)
(compiled Nov 11 2005,15:50:43)
;
_computing_data_reduction
;
CrysAlis RED, Oxford Diffraction Ltd.,
Version 1.171.28cycle4 beta (release 11-11-2005 CrysAlis171 .NET)
(compiled Nov 11 2005,15:50:43)
;
_computing_molecular_graphics Diamond
_computing_publication_material SHELXTL-97
_computing_structure_refinement 'SHELXL-97 (Sheldrick, 1997)'
_computing_structure_solution 'SHELXS-97 (Sheldrick, 1990)'
_diffrn_ambient_temperature 104(2)
_diffrn_detector_area_resol_mean 8.6479
_diffrn_measured_fraction_theta_full 0.983
_diffrn_measured_fraction_theta_max 0.947
_diffrn_measurement_device_type KM4CCD
_diffrn_measurement_method 'omega scan'
_diffrn_radiation_monochromator graphite
_diffrn_radiation_source 'fine-focus sealed tube'
_diffrn_radiation_type MoK\a
_diffrn_radiation_wavelength 0.71073
_diffrn_reflns_av_R_equivalents 0.0136
_diffrn_reflns_av_sigmaI/netI 0.0142
_diffrn_reflns_limit_h_max 16
_diffrn_reflns_limit_h_min -16
_diffrn_reflns_limit_k_max 9
_diffrn_reflns_limit_k_min -9
_diffrn_reflns_limit_l_max 20
_diffrn_reflns_limit_l_min -20
_diffrn_reflns_number 19155
_diffrn_reflns_theta_full 28.00
_diffrn_reflns_theta_max 28.63
_diffrn_reflns_theta_min 2.83
_diffrn_standards_decay_% 2
_diffrn_standards_number '1 frame'
_exptl_absorpt_coefficient_mu 0.369
_exptl_absorpt_correction_T_max 0.97
_exptl_absorpt_correction_T_min 0.81
_exptl_absorpt_correction_type multi-scan
_exptl_absorpt_process_details
;
CrysAlis RED, Oxford Diffraction Ltd.,
Version 1.171.28cycle4 beta (release 11-11-2005 CrysAlis171 .NET)
(compiled Nov 11 2005,15:50:43)
Empirical absorption correction using spherical harmonics,
implemented in SCALE3 ABSPACK scaling algorithm.
;
_exptl_crystal_colour colourless
_exptl_crystal_density_diffrn 1.848
_exptl_crystal_density_method 'not measured'
_exptl_crystal_description prismatic
_exptl_crystal_F_000 792
_exptl_crystal_size_max 0.72
_exptl_crystal_size_mid 0.35
_exptl_crystal_size_min 0.07
_refine_diff_density_max 0.417
_refine_diff_density_min -0.266
_refine_diff_density_rms 0.050
_refine_ls_extinction_method none
_refine_ls_goodness_of_fit_ref 1.051
_refine_ls_hydrogen_treatment refall
_refine_ls_matrix_type full
_refine_ls_number_parameters 262
_refine_ls_number_reflns 3468
_refine_ls_number_restraints 0
_refine_ls_restrained_S_all 1.051
_refine_ls_R_factor_all 0.0301
_refine_ls_R_factor_gt 0.0241
_refine_ls_shift/su_max 0.001
_refine_ls_shift/su_mean 0.000
_refine_ls_structure_factor_coef Fsqd
_refine_ls_weighting_details 'calc w=1/[\s^2^(Fo^2^)+(0.0440P)^2^+0.3191P] where P=(Fo^2^+2Fc^2^)/3'
_refine_ls_weighting_scheme calc
_refine_ls_wR_factor_gt 0.0709
_refine_ls_wR_factor_ref 0.0721
_reflns_number_gt 2910
_reflns_number_total 3468
_reflns_threshold_expression >2sigma(I)
_cod_data_source_file b702072d.txt
_cod_data_source_block 7_Cl_CH3OH
_cod_depositor_comments
;
The following automatic conversions were performed:
'_symmetry_cell_setting' value 'Monoclinic' changed to 'monoclinic'
according to '/home/saulius/struct/CIF-dictionaries/cif_core.dic'
dictionary named 'cif_core.dic' version 2.4.1 from 2010-06-29.

Automatic conversion script
Id: cif_fix_enum 1527 2010-12-29 10:47:43Z saulius 
;
_cod_original_sg_symbol_H-M P21/c
_cod_database_code 7202801

loop_
_symmetry_equiv_pos_as_xyz
'x, y, z'
'-x, y+1/2, -z+1/2'
'-x, -y, -z'
'x, -y-1/2, z-1/2'

loop_
_atom_site_label
_atom_site_type_symbol
_atom_site_fract_x
_atom_site_fract_y
_atom_site_fract_z
_atom_site_U_iso_or_equiv
_atom_site_adp_type
_atom_site_occupancy
_atom_site_symmetry_multiplicity
_atom_site_calc_flag
_atom_site_refinement_flags
_atom_site_disorder_assembly
_atom_site_disorder_group
Cl1 Cl 0.62622(2) 0.10621(4) 0.905829(19) 0.01589(8) Uani 1 1 d . . .
F2 F 0.62428(6) 0.42441(9) 0.62822(5) 0.01611(16) Uani 1 1 d . . .
F3 F 0.76602(6) 0.44194(10) 0.77811(5) 0.01711(16) Uani 1 1 d . . .
F5 F 0.82598(6) 1.07146(9) 0.72355(5) 0.01736(16) Uani 1 1 d . . .
F6 F 0.68695(6) 1.04957(10) 0.57226(4) 0.01635(16) Uani 1 1 d . . .
F8 F 1.16122(6) 0.88546(11) 0.90891(5) 0.02005(17) Uani 1 1 d . . .
F9 F 1.01360(6) 0.87265(11) 0.76185(5) 0.01889(17) Uani 1 1 d . . .
F11 F 0.76334(5) 0.66185(11) 0.92486(5) 0.01795(16) Uani 1 1 d . . .
F12 F 0.91357(6) 0.66745(11) 1.07050(5) 0.02109(17) Uani 1 1 d . . .
N1 N 0.57641(8) 0.72110(15) 0.51708(7) 0.0130(2) Uani 1 1 d . . .
N2 N 1.11721(9) 0.77930(17) 1.06789(7) 0.0197(2) Uani 1 1 d . . .
C1 C 0.65314(9) 0.73669(16) 0.59784(7) 0.0119(2) Uani 1 1 d . . .
C2 C 0.67449(9) 0.58480(15) 0.65203(8) 0.0124(2) Uani 1 1 d . . .
C3 C 0.74731(9) 0.59492(16) 0.72913(8) 0.0125(2) Uani 1 1 d . . .
C4 C 0.80167(9) 0.75728(16) 0.75605(7) 0.0121(2) Uani 1 1 d . . .
C5 C 0.77795(9) 0.90936(15) 0.70130(8) 0.0123(2) Uani 1 1 d . . .
C6 C 0.70585(9) 0.89969(15) 0.62322(8) 0.0121(2) Uani 1 1 d . . .
C7 C 1.04182(9) 0.77494(16) 0.99366(8) 0.0136(2) Uani 1 1 d . . .
C8 C 1.06255(9) 0.82788(17) 0.91250(8) 0.0141(2) Uani 1 1 d . . .
C9 C 0.98619(9) 0.82241(16) 0.83760(8) 0.0134(2) Uani 1 1 d . . .
C10 C 0.88296(9) 0.76529(16) 0.83764(7) 0.0125(2) Uani 1 1 d . . .
C11 C 0.86179(9) 0.71455(16) 0.91853(8) 0.0136(2) Uani 1 1 d . . .
C12 C 0.93827(9) 0.71826(17) 0.99334(7) 0.0138(2) Uani 1 1 d . . .
O1S O 0.54030(7) 0.50323(13) 0.90007(6) 0.01719(19) Uani 1 1 d . . .
C1S C 0.51241(11) 0.5709(2) 0.81235(9) 0.0218(3) Uani 1 1 d . . .
H1A H 0.5953(14) 0.627(3) 0.4810(11) 0.034(5) Uiso 1 1 d . . .
H1B H 0.5721(13) 0.823(3) 0.4847(11) 0.029(4) Uiso 1 1 d . . .
H1C H 0.5119(14) 0.695(2) 0.5295(10) 0.026(4) Uiso 1 1 d . . .
H2A H 1.1830(15) 0.806(2) 1.0648(11) 0.032(4) Uiso 1 1 d . . .
H2B H 1.0990(13) 0.745(2) 1.1151(11) 0.029(4) Uiso 1 1 d . . .
H1S H 0.5790(17) 0.411(3) 0.9000(13) 0.050(6) Uiso 1 1 d . . .
H1SA H 0.4377(13) 0.630(2) 0.8038(10) 0.025(4) Uiso 1 1 d . . .
H1SB H 0.5586(14) 0.669(3) 0.7989(11) 0.036(5) Uiso 1 1 d . . .
H1SC H 0.5108(15) 0.472(3) 0.7694(12) 0.042(5) Uiso 1 1 d . . .

loop_
_atom_site_aniso_label
_atom_site_aniso_U_11
_atom_site_aniso_U_22
_atom_site_aniso_U_33
_atom_site_aniso_U_23
_atom_site_aniso_U_13
_atom_site_aniso_U_12
Cl1 0.01440(14) 0.01618(15) 0.01689(15) 0.00313(11) 0.00252(11) -0.00039(11)
F2 0.0179(4) 0.0110(3) 0.0186(4) -0.0017(3) 0.0014(3) -0.0034(3)
F3 0.0205(4) 0.0128(3) 0.0167(4) 0.0048(3) 0.0005(3) 0.0013(3)
F5 0.0197(4) 0.0123(3) 0.0182(4) -0.0007(3) -0.0008(3) -0.0050(3)
F6 0.0204(4) 0.0125(3) 0.0146(3) 0.0042(3) -0.0004(3) 0.0003(3)
F8 0.0105(3) 0.0291(4) 0.0204(4) 0.0042(3) 0.0026(3) -0.0053(3)
F9 0.0159(4) 0.0284(4) 0.0133(4) 0.0056(3) 0.0051(3) -0.0016(3)
F11 0.0102(3) 0.0267(4) 0.0175(4) 0.0019(3) 0.0040(3) -0.0038(3)
F12 0.0178(4) 0.0344(4) 0.0116(3) 0.0048(3) 0.0044(3) -0.0037(3)
N1 0.0128(5) 0.0139(5) 0.0113(5) -0.0013(4) -0.0001(4) 0.0007(4)
N2 0.0132(5) 0.0298(6) 0.0144(5) 0.0035(4) -0.0013(4) -0.0038(4)
C1 0.0101(5) 0.0145(5) 0.0110(5) -0.0013(4) 0.0019(4) 0.0018(4)
C2 0.0118(5) 0.0109(5) 0.0154(6) -0.0027(4) 0.0044(4) -0.0012(4)
C3 0.0124(5) 0.0119(5) 0.0137(6) 0.0026(4) 0.0043(4) 0.0020(4)
C4 0.0098(5) 0.0154(6) 0.0115(5) -0.0005(4) 0.0026(4) 0.0009(4)
C5 0.0114(5) 0.0118(5) 0.0141(6) -0.0025(4) 0.0032(4) -0.0013(4)
C6 0.0131(5) 0.0116(5) 0.0121(5) 0.0023(4) 0.0038(4) 0.0023(4)
C7 0.0140(6) 0.0130(5) 0.0130(5) 0.0003(4) 0.0008(4) 0.0012(4)
C8 0.0094(5) 0.0154(6) 0.0178(6) 0.0008(5) 0.0035(4) -0.0016(4)
C9 0.0150(6) 0.0143(6) 0.0117(5) 0.0019(4) 0.0046(4) 0.0005(4)
C10 0.0122(6) 0.0131(5) 0.0115(5) -0.0002(4) 0.0007(4) 0.0007(4)
C11 0.0099(5) 0.0140(5) 0.0174(6) -0.0001(4) 0.0043(4) -0.0013(4)
C12 0.0150(6) 0.0162(6) 0.0109(5) 0.0021(4) 0.0044(4) -0.0002(4)
O1S 0.0191(5) 0.0159(4) 0.0159(4) 0.0004(3) 0.0019(3) 0.0006(4)
C1S 0.0266(7) 0.0229(7) 0.0166(6) 0.0022(5) 0.0058(5) 0.0023(5)

loop_
_atom_type_symbol
_atom_type_description
_atom_type_scat_dispersion_real
_atom_type_scat_dispersion_imag
_atom_type_scat_source
C C 0.0033 0.0016 'International Tables Vol C Tables 4.2.6.8 and 6.1.1.4'
H H 0.0000 0.0000 'International Tables Vol C Tables 4.2.6.8 and 6.1.1.4'
N N 0.0061 0.0033 'International Tables Vol C Tables 4.2.6.8 and 6.1.1.4'
F F 0.0171 0.0103 'International Tables Vol C Tables 4.2.6.8 and 6.1.1.4'
Cl Cl 0.1484 0.1585 'International Tables Vol C Tables 4.2.6.8 and 6.1.1.4'
O O 0.0106 0.0060 'International Tables Vol C Tables 4.2.6.8 and 6.1.1.4'

loop_
_geom_angle_atom_site_label_1
_geom_angle_atom_site_label_2
_geom_angle_atom_site_label_3
_geom_angle
_geom_angle_site_symmetry_1
_geom_angle_site_symmetry_3
_geom_angle_publ_flag
C1 N1 H1A 111.4(11) . . ?
C1 N1 H1B 112.7(11) . . ?
H1A N1 H1B 104.6(14) . . ?
C1 N1 H1C 109.2(10) . . ?
H1A N1 H1C 109.4(15) . . ?
H1B N1 H1C 109.4(15) . . ?
C7 N2 H2A 119.6(11) . . ?
C7 N2 H2B 117.2(12) . . ?
H2A N2 H2B 122.8(16) . . ?
C6 C1 C2 118.44(10) . . ?
C6 C1 N1 122.10(10) . . ?
C2 C1 N1 119.47(10) . . ?
F2 C2 C3 119.79(10) . . ?
F2 C2 C1 119.32(10) . . ?
C3 C2 C1 120.89(10) . . ?
F3 C3 C2 118.09(10) . . ?
F3 C3 C4 120.11(10) . . ?
C2 C3 C4 121.79(11) . . ?
C5 C4 C3 116.47(11) . . ?
C5 C4 C10 122.02(10) . . ?
C3 C4 C10 121.48(10) . . ?
F5 C5 C6 118.02(10) . . ?
F5 C5 C4 119.90(10) . . ?
C6 C5 C4 122.07(10) . . ?
F6 C6 C1 119.96(10) . . ?
F6 C6 C5 119.71(10) . . ?
C1 C6 C5 120.32(10) . . ?
N2 C7 C12 122.30(11) . . ?
N2 C7 C8 122.33(11) . . ?
C12 C7 C8 115.37(10) . . ?
F8 C8 C9 119.87(10) . . ?
F8 C8 C7 118.03(10) . . ?
C9 C8 C7 122.10(11) . . ?
F9 C9 C8 118.15(10) . . ?
F9 C9 C10 119.57(10) . . ?
C8 C9 C10 122.28(11) . . ?
C11 C10 C9 115.74(10) . . ?
C11 C10 C4 122.52(10) . . ?
C9 C10 C4 121.73(10) . . ?
F11 C11 C12 118.27(10) . . ?
F11 C11 C10 119.67(10) . . ?
C12 C11 C10 122.06(11) . . ?
F12 C12 C11 119.75(10) . . ?
F12 C12 C7 117.81(10) . . ?
C11 C12 C7 122.44(10) . . ?
C1S O1S H1S 108.2(14) . . ?
O1S C1S H1SA 108.5(9) . . ?
O1S C1S H1SB 113.9(10) . . ?
H1SA C1S H1SB 105.2(14) . . ?
O1S C1S H1SC 111.7(11) . . ?
H1SA C1S H1SC 108.6(14) . . ?
H1SB C1S H1SC 108.6(15) . . ?

loop_
_geom_bond_atom_site_label_1
_geom_bond_atom_site_label_2
_geom_bond_distance
_geom_bond_site_symmetry_2
_geom_bond_publ_flag
F2 C2 1.3451(13) . ?
F3 C3 1.3399(13) . ?
F5 C5 1.3398(13) . ?
F6 C6 1.3386(13) . ?
F8 C8 1.3491(13) . ?
F9 C9 1.3474(13) . ?
F11 C11 1.3461(13) . ?
F12 C12 1.3542(13) . ?
N1 C1 1.4464(15) . ?
N1 H1A 0.944(19) . ?
N1 H1B 0.889(18) . ?
N1 H1C 0.908(18) . ?
N2 C7 1.3591(16) . ?
N2 H2A 0.879(19) . ?
N2 H2B 0.853(18) . ?
C1 C6 1.3798(16) . ?
C1 C2 1.3811(16) . ?
C2 C3 1.3758(17) . ?
C3 C4 1.3901(16) . ?
C4 C5 1.3899(16) . ?
C4 C10 1.4836(16) . ?
C5 C6 1.3823(16) . ?
C7 C12 1.3946(16) . ?
C7 C8 1.3972(16) . ?
C8 C9 1.3736(17) . ?
C9 C10 1.3926(16) . ?
C10 C11 1.3911(16) . ?
C11 C12 1.3733(17) . ?
O1S C1S 1.4318(16) . ?
O1S H1S 0.83(2) . ?
C1S H1SA 1.038(17) . ?
C1S H1SB 0.975(19) . ?
C1S H1SC 0.980(19) . ?

loop_
_geom_hbond_atom_site_label_D
_geom_hbond_atom_site_label_H
_geom_hbond_atom_site_label_A
_geom_hbond_distance_DH
_geom_hbond_distance_HA
_geom_hbond_distance_DA
_geom_hbond_angle_DHA
_geom_hbond_site_symmetry_A
N2 H2B F3 0.853(18) 2.548(17) 3.0314(13) 117.0(14) 3_767
N2 H2A Cl1 0.879(19) 2.494(19) 3.3541(12) 166.3(14) 3_767
N1 H1C Cl1 0.908(18) 2.302(18) 3.1890(11) 165.4(14) 2_656
N1 H1B O1S 0.889(18) 1.812(18) 2.6824(14) 165.8(16) 4_575
N1 H1A Cl1 0.944(19) 2.137(19) 3.0764(11) 173.3(15) 4_565
O1S H1S Cl1 0.83(2) 2.29(2) 3.0734(10) 158(2) .

loop_
_geom_torsion_atom_site_label_1
_geom_torsion_atom_site_label_2
_geom_torsion_atom_site_label_3
_geom_torsion_atom_site_label_4
_geom_torsion
_geom_torsion_site_symmetry_1
_geom_torsion_site_symmetry_2
_geom_torsion_site_symmetry_3
_geom_torsion_site_symmetry_4
_geom_torsion_publ_flag
C6 C1 C2 F2 -179.68(10) . . . . ?
N1 C1 C2 F2 0.71(16) . . . . ?
C6 C1 C2 C3 -0.62(17) . . . . ?
N1 C1 C2 C3 179.77(10) . . . . ?
F2 C2 C3 F3 0.28(16) . . . . ?
C1 C2 C3 F3 -178.77(10) . . . . ?
F2 C2 C3 C4 179.51(10) . . . . ?
C1 C2 C3 C4 0.45(17) . . . . ?
F3 C3 C4 C5 179.72(10) . . . . ?
C2 C3 C4 C5 0.51(17) . . . . ?
F3 C3 C4 C10 1.51(17) . . . . ?
C2 C3 C4 C10 -177.70(10) . . . . ?
C3 C4 C5 F5 178.98(10) . . . . ?
C10 C4 C5 F5 -2.82(16) . . . . ?
C3 C4 C5 C6 -1.32(16) . . . . ?
C10 C4 C5 C6 176.88(11) . . . . ?
C2 C1 C6 F6 -179.94(10) . . . . ?
N1 C1 C6 F6 -0.35(17) . . . . ?
C2 C1 C6 C5 -0.17(17) . . . . ?
N1 C1 C6 C5 179.42(10) . . . . ?
F5 C5 C6 F6 0.66(16) . . . . ?
C4 C5 C6 F6 -179.05(10) . . . . ?
F5 C5 C6 C1 -179.11(10) . . . . ?
C4 C5 C6 C1 1.18(17) . . . . ?
N2 C7 C8 F8 -0.18(18) . . . . ?
C12 C7 C8 F8 179.48(10) . . . . ?
N2 C7 C8 C9 179.69(12) . . . . ?
C12 C7 C8 C9 -0.65(18) . . . . ?
F8 C8 C9 F9 1.10(17) . . . . ?
C7 C8 C9 F9 -178.76(11) . . . . ?
F8 C8 C9 C10 -179.59(11) . . . . ?
C7 C8 C9 C10 0.54(19) . . . . ?
F9 C9 C10 C11 179.51(10) . . . . ?
C8 C9 C10 C11 0.21(17) . . . . ?
F9 C9 C10 C4 0.25(17) . . . . ?
C8 C9 C10 C4 -179.04(11) . . . . ?
C5 C4 C10 C11 126.25(12) . . . . ?
C3 C4 C10 C11 -55.64(16) . . . . ?
C5 C4 C10 C9 -54.55(16) . . . . ?
C3 C4 C10 C9 123.56(13) . . . . ?
C9 C10 C11 F11 178.39(10) . . . . ?
C4 C10 C11 F11 -2.36(17) . . . . ?
C9 C10 C11 C12 -0.84(17) . . . . ?
C4 C10 C11 C12 178.41(11) . . . . ?
F11 C11 C12 F12 0.77(17) . . . . ?
C10 C11 C12 F12 -179.98(11) . . . . ?
F11 C11 C12 C7 -178.49(11) . . . . ?
C10 C11 C12 C7 0.75(19) . . . . ?
N2 C7 C12 F12 0.40(18) . . . . ?
C8 C7 C12 F12 -179.26(10) . . . . ?
N2 C7 C12 C11 179.68(12) . . . . ?
C8 C7 C12 C11 0.02(18) . . . . ?

loop_
_cod_related_entry_id
_cod_related_entry_database
_cod_related_entry_code
1 ChemSpider 30653660
